data_4337893
loop_
_publ_author_name
'Hooper, Thomas N.'
'Huertos, Miguel A.'
'Jurca, Titel'
'Pike, Sebastian D.'
'Weller, Andrew S.'
'Manners, Ian'

_publ_section_title
;
 Effect of the Phosphine Steric and Electronic Profile on the Rh-Promoted
 Dehydrocoupling of Phosphine-Boranes.
;
_journal_issue 7
_journal_name_full 'Inorganic chemistry'
_journal_page_first 3716
_journal_paper_doi 10.1021/ic500032f
_journal_volume 53
_journal_year 2014
_chemical_compound_source 'CRL, University of Oxford'
_chemical_formula_moiety 'C106.69 H68.46 B3 F53.23 P4 Rh1'
_chemical_formula_sum 'C106.69 H68.46 B3 F53.23 P4 Rh'
_chemical_formula_weight 2620.90
_chemical_melting_point ?
_chemical_name_systematic '[RhH(dpp3)(P(ArF)2BH3)(PH(ArF)2BH3)][BArF4]'
_space_group_IT_number 2
_symmetry_cell_setting triclinic
_symmetry_space_group_name_Hall '-P 1'
_symmetry_space_group_name_H-M 'P -1'
_atom_sites_solution_hydrogens difmap
_atom_sites_solution_primary other
_audit_creation_date 13-04-23
_audit_creation_method CRYSTALS_ver_14.40
_cell_angle_alpha 79.5983(5)
_cell_angle_beta 74.0583(6)
_cell_angle_gamma 64.6987(6)
_cell_formula_units_Z 2
_cell_length_a 16.4783(2)
_cell_length_b 18.4893(2)
_cell_length_c 21.2720(3)
_cell_measurement_reflns_used 19295
_cell_measurement_temperature 150
_cell_measurement_theta_max 27
_cell_measurement_theta_min 5
_cell_volume 5619.05(12)
_computing_cell_refinement 'DENZO/SCALEPACK (Otwinowski & Minor, 1997)'
_computing_data_collection 'COLLECT (Nonius, 2001).'
_computing_data_reduction 'DENZO/SCALEPACK (Otwinowski & Minor, 1997)'
_computing_molecular_graphics 'CAMERON (Watkin et al., 1996)'
_computing_publication_material 'CRYSTALS (Betteridge et al., 2003)'
_computing_structure_refinement 'CRYSTALS (Betteridge et al., 2003)'
_computing_structure_solution 'Superflip (Palatinus & Chapuis, 2007)'
_diffrn_ambient_temperature 150
_diffrn_measured_fraction_theta_full 0.975
_diffrn_measured_fraction_theta_max 0.966
_diffrn_measurement_device Area
_diffrn_measurement_device_type 'Nonius KappaCCD'
_diffrn_measurement_method \w
_diffrn_radiation_monochromator graphite
_diffrn_radiation_type 'Mo K\a'
_diffrn_radiation_wavelength 0.71073
_diffrn_reflns_av_R_equivalents 0.027
_diffrn_reflns_limit_h_max 20
_diffrn_reflns_limit_h_min -21
_diffrn_reflns_limit_k_max 23
_diffrn_reflns_limit_k_min -23
_diffrn_reflns_limit_l_max 25
_diffrn_reflns_limit_l_min -27
_diffrn_reflns_number 59262
_diffrn_reflns_theta_full 25.268
_diffrn_reflns_theta_max 27.465
_diffrn_reflns_theta_min 5.102
_diffrn_standards_number 0
_exptl_absorpt_coefficient_mu 0.344
_exptl_absorpt_correction_T_max 0.97
_exptl_absorpt_correction_T_min 0.93
_exptl_absorpt_correction_type multi-scan
_exptl_absorpt_process_details 'DENZO/SCALEPACK (Otwinowski & Minor, 1997)'
_exptl_crystal_colour 'pale yellow'
_exptl_crystal_density_diffrn 1.549
_exptl_crystal_density_method 'not measured'
_exptl_crystal_description block
_exptl_crystal_F_000 2615.280
_exptl_crystal_size_max 0.200
_exptl_crystal_size_mid 0.120
_exptl_crystal_size_min 0.080
_refine_diff_density_max 1.33
_refine_diff_density_min -1.14
_refine_ls_extinction_method None
_refine_ls_goodness_of_fit_ref 0.8277
_refine_ls_hydrogen_treatment constr
_refine_ls_matrix_type full
_refine_ls_number_parameters 1756
_refine_ls_number_reflns 24841
_refine_ls_number_restraints 2492
_refine_ls_R_factor_all 0.0859
_refine_ls_R_factor_gt 0.0629
_refine_ls_shift/su_max 0.0019604
_refine_ls_shift/su_mean 0.0000269
_refine_ls_structure_factor_coef Fsqd
_refine_ls_weighting_details
;
 Method= Modified Sheldrick 
 w=1/[\s^2^(F^2^) + ( 0.11P)^2^ +19.18P] 
 ,where P=(max(Fo^2^,0) + 2Fc^2^)/3 
;
_refine_ls_weighting_scheme calc
_refine_ls_wR_factor_all 0.1857
_refine_ls_wR_factor_gt 0.1623
_refine_ls_wR_factor_ref 0.1855
_reflns_limit_h_max 21
_reflns_limit_h_min -20
_reflns_limit_k_max 23
_reflns_limit_k_min -23
_reflns_limit_l_max 27
_reflns_limit_l_min 0
_reflns_number_gt 18981
_reflns_number_total 24847
_reflns_threshold_expression I>2.0\s(I)
_oxford_diffrn_Wilson_B_factor 2.32
_oxford_diffrn_Wilson_scale 14.17
_oxford_refine_ls_r_factor_ref 0.0859
_oxford_refine_ls_scale 0.3105(3)
_oxford_reflns_number_all 24845
_oxford_reflns_threshold_expression_ref I>0.0\s(I)
_oxford_structure_analysis_title Miguel_PB
_cod_data_source_file ic500032f_si_002.cif
_cod_data_source_block Compound14
_cod_depositor_comments
;
The following automatic conversions were performed:

'_chemical_melting_point' value 'not measured' was changed to '?' -
the value is undefined or not given.

'_atom_sites_solution_primary'
value 'Other' changed to 'other' according to
/usr/data/users/saulius/automatic-downloads/rss-feeds/ACS/lib/dictionaries/cif_core.dic
dictionary named 'cif_core.dic' version 2.4.2 from 2011-04-26.

Automatic conversion script
Id: cif_fix_values 2281 2013-09-26 08:29:07Z andrius 

 Adding full bibliography for 4337890--4337893.cif.
;
_cod_original_cell_volume 5619.05(13)
_cod_original_sg_symbol_H-M 'P -1 '
_cod_original_formula_sum 'C106.69 H68.46 B3 F53.23 P4 Rh1'
_cod_database_code 4337893

loop_
_symmetry_equiv_pos_as_xyz
x,y,z
-x,-y,-z

loop_
_atom_site_label
_atom_site_type_symbol
_atom_site_fract_x
_atom_site_fract_y
_atom_site_fract_z
_atom_site_U_iso_or_equiv
_atom_site_occupancy
_atom_site_adp_type
_atom_site_refinement_flags_posn
_atom_site_disorder_assembly
_atom_site_disorder_group
C401 C 0.8216(5) 0.2845(5) 0.4427(4) 0.1557 0.6145 Uani D . .
C402 C 0.7344(6) 0.3241(6) 0.4754(4) 0.1581 0.6145 Uani D . .
C403 C 0.6796(5) 0.3932(6) 0.4486(6) 0.1349 0.6145 Uani D . .
C404 C 0.7110(6) 0.4220(4) 0.3886(6) 0.1174 0.6145 Uani D . .
C405 C 0.7978(7) 0.3821(5) 0.3557(5) 0.1292 0.6145 Uani D . .
C406 C 0.8531(5) 0.3135(5) 0.3829(4) 0.1401 0.6145 Uani D . .
F10 F 0.5641(2) 0.1290(2) 0.66400(18) 0.0789 1.0000 Uani . . .
F11 F 0.6220(2) 0.0926(2) 0.75002(16) 0.0648 1.0000 Uani . . .
F12 F 0.6455(2) 0.0068(2) 0.68498(17) 0.0731 1.0000 Uani . . .
F16 F 0.4454(2) -0.0037(2) 0.43646(14) 0.0695 1.0000 Uani . . .
F17 F 0.4224(3) -0.07790(19) 0.52194(16) 0.0841 1.0000 Uani . . .
F18 F 0.3156(3) -0.0129(3) 0.47023(19) 0.0891 1.0000 Uani . . .
F19 F 0.3619(4) 0.3013(3) 0.5159(3) 0.1181 1.0000 Uani . . .
F20 F 0.3023(4) 0.2880(2) 0.44484(16) 0.1078 1.0000 Uani . . .
F21 F 0.2192(3) 0.3386(2) 0.53368(18) 0.0972 1.0000 Uani . . .
F22 F 0.2097(4) 0.2776(3) 0.3195(2) 0.1268 1.0000 Uani . . .
F23 F 0.2453(3) 0.1613(3) 0.36924(17) 0.0966 1.0000 Uani . . .
F24 F 0.1372(3) 0.2077(3) 0.32251(19) 0.1083 1.0000 Uani . . .
F25 F -0.0906(2) 0.50204(17) 0.52132(15) 0.0666 1.0000 Uani . . .
F26 F -0.0588(2) 0.50671(18) 0.41616(15) 0.0731 1.0000 Uani . . .
F27 F -0.1646(2) 0.4674(2) 0.4732(2) 0.0796 1.0000 Uani . . .
F37 F 0.4218(2) -0.0979(2) 0.68672(15) 0.0721 1.0000 Uani . . .
F38 F 0.5507(3) -0.1068(2) 0.69179(16) 0.0738 1.0000 Uani . . .
F39 F 0.5426(3) -0.20095(19) 0.65449(13) 0.0811 1.0000 Uani . . .
F43 F 0.88723(19) -0.53126(19) 0.67612(14) 0.0575 1.0000 Uani . . .
F44 F 0.7936(2) -0.56788(18) 0.65156(14) 0.0627 1.0000 Uani . . .
F45 F 0.7706(2) -0.44326(17) 0.64217(12) 0.0588 1.0000 Uani . . .
F55 F 0.7581(4) -0.5154(3) 1.14375(19) 0.1265 1.0000 Uani . . .
F56 F 0.7156(4) -0.5683(3) 1.0882(3) 0.1422 1.0000 Uani . . .
F57 F 0.8367(3) -0.5479(2) 1.0492(2) 0.1063 1.0000 Uani . . .
F59 F 0.1732(3) 0.9457(3) 0.5999(2) 0.1115 1.0000 Uani D . .
F58 F 0.0430(3) 0.9404(3) 0.6987(2) 0.1168 1.0000 Uani D . .
F61 F 0.5109(5) 0.4583(4) 0.6126(3) 0.1748 1.0000 Uani D . .
F60 F 0.4293(5) 0.4502(4) 0.7330(3) 0.1924 1.0000 Uani D . .
F62 F 0.8806(7) 0.2160(5) 0.4670(5) 0.2210 0.6145 Uani D . .
F63 F 0.9395(6) 0.2710(6) 0.3533(5) 0.1994 0.6145 Uani D . .
C1 C -0.0018(3) 0.3692(2) 0.8073(2) 0.0353 1.0000 Uani . . .
C2 C -0.0807(3) 0.3662(2) 0.8646(2) 0.0393 1.0000 Uani . . .
C3 C -0.1151(3) 0.3018(2) 0.8622(2) 0.0360 1.0000 Uani . . .
C4 C -0.0194(3) 0.1675(3) 0.94941(19) 0.0367 1.0000 Uani . . .
C5 C 0.0396(3) 0.0891(3) 0.9637(2) 0.0504 1.0000 Uani . . .
C6 C 0.0544(4) 0.0641(4) 1.0271(3) 0.0691 1.0000 Uani . . .
C7 C 0.0120(4) 0.1177(5) 1.0749(3) 0.0732 1.0000 Uani . . .
C8 C -0.0460(4) 0.1941(5) 1.0616(2) 0.0698 1.0000 Uani . . .
C9 C -0.0630(3) 0.2204(3) 0.9990(2) 0.0512 1.0000 Uani . . .
C10 C -0.1082(3) 0.1486(2) 0.85832(19) 0.0325 1.0000 Uani . . .
C11 C -0.1872(3) 0.1588(3) 0.9072(2) 0.0448 1.0000 Uani . . .
C12 C -0.2502(3) 0.1296(3) 0.9019(3) 0.0493 1.0000 Uani . . .
C13 C -0.2330(3) 0.0891(3) 0.8489(3) 0.0483 1.0000 Uani . . .
C14 C -0.1524(4) 0.0758(3) 0.8004(2) 0.0497 1.0000 Uani . . .
C15 C -0.0909(3) 0.1065(3) 0.8057(2) 0.0402 1.0000 Uani . . .
C16 C 0.1309(3) 0.2838(2) 0.88764(18) 0.0339 1.0000 Uani . . .
C17 C 0.1717(3) 0.2145(3) 0.9250(2) 0.0410 1.0000 Uani . . .
C18 C 0.1932(4) 0.2187(3) 0.9828(2) 0.0522 1.0000 Uani . . .
C19 C 0.1733(4) 0.2916(3) 1.0035(2) 0.0533 1.0000 Uani . . .
C20 C 0.1323(4) 0.3607(3) 0.9674(2) 0.0575 1.0000 Uani . . .
C21 C 0.1122(4) 0.3572(3) 0.9089(2) 0.0522 1.0000 Uani . . .
C22 C 0.1947(3) 0.3146(2) 0.75262(19) 0.0349 1.0000 Uani . . .
C23 C 0.1732(3) 0.3744(3) 0.7021(2) 0.0458 1.0000 Uani . . .
C24 C 0.2417(4) 0.3968(3) 0.6615(3) 0.0593 1.0000 Uani . . .
C25 C 0.3305(4) 0.3602(4) 0.6709(3) 0.0635 1.0000 Uani . . .
C26 C 0.3524(4) 0.3007(3) 0.7204(2) 0.0541 1.0000 Uani . . .
C27 C 0.2841(3) 0.2781(3) 0.7611(2) 0.0419 1.0000 Uani . . .
C28 C 0.3456(3) 0.0686(2) 0.75960(18) 0.0309 1.0000 Uani . . .
C29 C 0.3437(3) 0.0331(2) 0.82362(18) 0.0338 1.0000 Uani . . .
C30 C 0.4169(3) 0.0137(2) 0.85190(15) 0.0397 1.0000 Uani D . .
C31 C 0.4945(3) 0.0275(2) 0.8170(2) 0.0402 1.0000 Uani . . .
C32 C 0.4973(3) 0.0605(2) 0.7533(2) 0.0370 1.0000 Uani . . .
C33 C 0.4233(3) 0.0813(2) 0.72438(19) 0.0338 1.0000 Uani . . .
C34 C 0.4136(2) -0.02221(16) 0.92127(11) 0.0553 1.0000 Uani D . .
C35 C 0.5816(3) 0.0724(3) 0.7135(3) 0.0507 1.0000 Uani . . .
C36 C 0.2837(2) 0.1156(2) 0.63779(18) 0.0330 1.0000 Uani . . .
C37 C 0.3168(3) 0.0513(3) 0.59877(19) 0.0354 1.0000 Uani . . .
C38 C 0.3472(3) 0.0616(3) 0.53092(19) 0.0388 1.0000 Uani . . .
C39 C 0.3422(3) 0.1357(3) 0.5016(2) 0.0445 1.0000 Uani . . .
C40 C 0.3073(3) 0.2002(3) 0.5402(2) 0.0450 1.0000 Uani . . .
C41 C 0.2800(3) 0.1902(3) 0.6077(2) 0.0395 1.0000 Uani . . .
C42 C 0.3821(3) -0.0077(3) 0.4898(2) 0.0504 1.0000 Uani . . .
C43 C 0.2989(5) 0.2813(3) 0.5081(2) 0.0650 1.0000 Uani . . .
C44 C 0.0463(3) 0.2522(2) 0.53385(18) 0.0342 1.0000 Uani . . .
C45 C 0.1081(3) 0.2176(3) 0.47735(19) 0.0381 1.0000 Uani . . .
C46 C 0.1110(3) 0.2652(3) 0.4189(2) 0.0468 1.0000 Uani . . .
C47 C 0.0509(3) 0.3452(3) 0.4161(2) 0.0488 1.0000 Uani . . .
C48 C -0.0114(3) 0.3785(3) 0.4723(2) 0.0444 1.0000 Uani . . .
C49 C -0.0132(3) 0.3325(3) 0.5313(2) 0.0405 1.0000 Uani . . .
C50 C 0.1764(4) 0.2295(3) 0.3576(2) 0.0612 1.0000 Uani . . .
C51 C -0.0807(4) 0.4633(3) 0.4700(2) 0.0532 1.0000 Uani . . .
C52 C -0.0554(3) 0.1651(2) 0.62050(19) 0.0356 1.0000 Uani . . .
C53 C -0.0418(3) 0.0914(3) 0.6015(2) 0.0411 1.0000 Uani . . .
C54 C -0.1162(3) 0.0741(2) 0.6057(2) 0.0498 1.0000 Uani D . .
C55 C -0.2062(3) 0.1296(3) 0.6293(2) 0.0488 1.0000 Uani . . .
C56 C -0.2191(2) 0.2025(2) 0.6475(2) 0.0516 1.0000 Uani D . .
C57 C -0.1437(3) 0.2199(3) 0.6442(2) 0.0433 1.0000 Uani . . .
C58 C -0.10427(18) -0.00465(15) 0.58679(14) 0.0706 1.0000 Uani D . .
C59 C -0.31412(15) 0.26167(15) 0.67446(15) 0.0738 1.0000 Uani D . .
C101 C 0.5653(2) -0.2783(2) 0.85462(17) 0.0291 1.0000 Uani . . .
C102 C 0.4770(3) -0.2718(2) 0.88987(18) 0.0342 1.0000 Uani . . .
C103 C 0.3996(2) -0.2266(2) 0.86510(16) 0.0376 1.0000 Uani D . .
C104 C 0.4051(3) -0.1857(2) 0.80378(19) 0.0353 1.0000 Uani . . .
C105 C 0.4908(3) -0.1906(2) 0.76788(17) 0.0315 1.0000 Uani . . .
C106 C 0.5693(3) -0.2359(2) 0.79266(17) 0.0297 1.0000 Uani . . .
C107 C 0.30552(14) -0.22120(16) 0.90280(11) 0.0555 1.0000 Uani D . .
C108 C 0.5017(3) -0.1501(3) 0.7004(2) 0.0415 1.0000 Uani . . .
C109 C 0.6819(2) -0.4233(2) 0.84539(18) 0.0297 1.0000 Uani . . .
C110 C 0.6413(3) -0.4773(2) 0.87625(19) 0.0342 1.0000 Uani . . .
C111 C 0.6511(2) -0.5412(2) 0.84481(18) 0.0399 1.0000 Uani D . .
C112 C 0.7021(3) -0.5546(2) 0.7811(2) 0.0376 1.0000 Uani . . .
C113 C 0.7423(3) -0.5020(2) 0.74959(19) 0.0340 1.0000 Uani . . .
C114 C 0.7327(3) -0.4379(2) 0.78085(18) 0.0316 1.0000 Uani . . .
C115 C 0.60446(18) -0.59539(15) 0.88186(13) 0.0586 1.0000 Uani D . .
C116 C 0.7975(3) -0.5111(2) 0.6799(2) 0.0411 1.0000 Uani . . .
C117 C 0.7431(2) -0.3101(2) 0.85250(17) 0.0285 1.0000 Uani . . .
C118 C 0.7265(3) -0.2288(2) 0.84948(18) 0.0306 1.0000 Uani . . .
C119 C 0.7975(2) -0.20300(18) 0.83451(17) 0.0351 1.0000 Uani D . .
C120 C 0.8887(3) -0.2565(2) 0.8212(2) 0.0396 1.0000 Uani . . .
C121 C 0.9069(2) -0.3364(2) 0.8246(2) 0.0502 1.0000 Uani D . .
C122 C 0.8353(3) -0.3626(2) 0.8397(2) 0.0355 1.0000 Uani . . .
C123 C 0.77662(18) -0.11549(12) 0.83242(13) 0.0500 1.0000 Uani D . .
C124 C 1.00318(14) -0.39780(13) 0.81204(16) 0.0840 1.0000 Uani D . .
C125 C 0.6473(3) -0.3539(2) 0.95796(18) 0.0314 1.0000 Uani . . .
C126 C 0.5951(3) -0.2902(2) 0.99837(18) 0.0344 1.0000 Uani . . .
C127 C 0.5938(2) -0.2991(2) 1.06457(16) 0.0413 1.0000 Uani D . .
C128 C 0.6443(3) -0.3724(3) 1.0939(2) 0.0465 1.0000 Uani . . .
C129 C 0.6965(3) -0.4358(3) 1.0553(2) 0.0458 1.0000 Uani . . .
C130 C 0.6982(3) -0.4267(2) 0.98826(19) 0.0372 1.0000 Uani . . .
C131 C 0.54119(16) -0.22892(15) 1.10569(11) 0.0554 1.0000 Uani D . .
C132 C 0.7506(5) -0.5165(4) 1.0841(3) 0.0678 1.0000 Uani . . .
C201 C 0.1257(3) 0.8769(3) 0.6941(2) 0.0843 1.0000 Uani D . .
C202 C 0.1421(4) 0.8134(3) 0.7388(3) 0.1156 1.0000 Uani D . .
C203 C 0.2265(5) 0.7525(3) 0.7315(4) 0.1306 1.0000 Uani D . .
C204 C 0.2951(4) 0.7565(3) 0.6805(4) 0.1250 1.0000 Uani D . .
C205 C 0.2781(3) 0.8193(3) 0.6349(3) 0.1148 1.0000 Uani D . .
C206 C 0.1939(2) 0.8799(3) 0.6421(3) 0.0842 1.0000 Uani D . .
C301 C 0.4674(5) 0.5038(4) 0.7152(2) 0.1153 1.0000 Uani D . .
C302 C 0.4630(5) 0.5530(4) 0.7571(2) 0.1008 1.0000 Uani D . .
C303 C 0.5039(4) 0.6050(3) 0.7358(3) 0.0880 1.0000 Uani D . .
C304 C 0.5493(4) 0.6079(3) 0.6729(3) 0.0975 1.0000 Uani D . .
C305 C 0.5518(5) 0.5600(4) 0.6307(3) 0.1191 1.0000 Uani D . .
C306 C 0.5104(5) 0.5084(4) 0.6518(2) 0.1220 1.0000 Uani D . .
P1 P 0.10779(7) 0.28336(6) 0.80880(4) 0.0289 1.0000 Uani . . .
P2 P -0.03499(6) 0.19624(6) 0.86592(4) 0.0283 1.0000 Uani . . .
P3 P 0.24540(6) 0.09854(6) 0.72556(4) 0.0290 1.0000 Uani . . .
P4 P 0.03995(7) 0.19277(6) 0.61122(5) 0.0321 1.0000 Uani . . .
B1 B 0.1799(3) 0.0301(3) 0.7485(2) 0.0352 1.0000 Uani . . .
B2 B 0.0302(3) 0.2490(3) 0.6822(2) 0.0337 1.0000 Uani . . .
B3 B 0.6593(3) -0.3414(2) 0.8781(2) 0.0290 1.0000 Uani . . .
Rh1 Rh 0.102503(19) 0.168744(16) 0.788641(13) 0.0262 1.0000 Uani . . .
H7 H 0.1414 0.1345 0.8445 0.0520 1.0000 Uiso R . .
H4 H 0.0329 0.1974 0.7284 0.0418 1.0000 Uiso R . .
H6 H 0.0889 0.2751 0.6657 0.0506 1.0000 Uiso R . .
H1 H 0.2057 -0.0196 0.7848 0.0376 1.0000 Uiso R . .
H5 H -0.0437 0.3000 0.6863 0.0475 1.0000 Uiso R . .
H3 H 0.1596 0.0242 0.7038 0.0343 1.0000 Uiso R . .
H2 H 0.1046 0.0736 0.7863 0.0486 1.0000 Uiso R . .
H41 H 0.1150 0.1267 0.6019 0.0379 1.0000 Uiso R . .
F150 F 0.3282(4) -0.0069(5) 0.9556(2) 0.0874 0.4993 Uani D 1 1
F151 F 0.3612(6) -0.0628(5) 0.9388(2) 0.0812 0.5007 Uani D 1 2
F140 F 0.4566(6) -0.0990(3) 0.92477(19) 0.0927 0.4993 Uani D 1 1
F141 F 0.4955(4) -0.0726(5) 0.9311(2) 0.0936 0.5007 Uani D 1 2
F130 F 0.3819(6) 0.0309(3) 0.96300(19) 0.0909 0.5007 Uani D 1 2
F131 F 0.4503(6) 0.0047(4) 0.9535(2) 0.0813 0.4993 Uani D 1 1
F290 F -0.1831(4) -0.0107(8) 0.5945(16) 0.0643 0.0889 Uani D 2 1
F291 F -0.1391(3) -0.0453(2) 0.6356(2) 0.1218 0.9111 Uani D 2 2
F300 F -0.1443(3) 0.0036(2) 0.5388(3) 0.1097 0.9111 Uani D 2 2
F301 F -0.062(2) -0.0169(9) 0.5251(5) 0.0897 0.0889 Uani D 2 1
F280 F -0.055(2) -0.0663(3) 0.6217(11) 0.0880 0.0889 Uani D 2 1
F281 F -0.0168(2) -0.05232(19) 0.5667(2) 0.0760 0.9111 Uani D 2 2
F310 F -0.3408(3) 0.2480(3) 0.7378(2) 0.1324 0.9047 Uani D 3 2
F311 F -0.3214(5) 0.2835(11) 0.7320(6) 0.0701 0.0953 Uani D 3 1
F320 F -0.3199(2) 0.33592(19) 0.6648(2) 0.0814 0.9047 Uani D 3 2
F321 F -0.3386(7) 0.3278(7) 0.6358(6) 0.0854 0.0953 Uani D 3 1
F330 F -0.3760(2) 0.2598(2) 0.6473(3) 0.1061 0.9047 Uani D 3 2
F331 F -0.3765(4) 0.2326(5) 0.6824(11) 0.0759 0.0953 Uani D 3 1
F530 F 0.4971(3) -0.2467(2) 1.16470(18) 0.1052 0.8398 Uani D 4 1
F531 F 0.5654(9) -0.2405(5) 1.1619(5) 0.0737 0.1602 Uani D 4 2
F540 F 0.4512(4) -0.2095(7) 1.1213(8) 0.0665 0.1602 Uani D 4 2
F541 F 0.4771(3) -0.1690(2) 1.07921(19) 0.0897 0.8398 Uani D 4 1
F520 F 0.5935(2) -0.1972(2) 1.1167(2) 0.0788 0.8398 Uani D 4 1
F521 F 0.5513(10) -0.1627(4) 1.0769(4) 0.0731 0.1602 Uani D 4 2
F480 F 0.8337(4) -0.1016(2) 0.8574(4) 0.0714 0.4761 Uani D 5 1
F481 F 0.8513(3) -0.1003(2) 0.8160(4) 0.0856 0.5239 Uani D 5 2
F460 F 0.6933(3) -0.0740(2) 0.8657(3) 0.0671 0.4761 Uani D 5 1
F461 F 0.7315(4) -0.0850(2) 0.8879(2) 0.0856 0.5239 Uani D 5 2
F470 F 0.7264(4) -0.0717(2) 0.7896(3) 0.0665 0.5239 Uani D 5 2
F471 F 0.7818(5) -0.0813(2) 0.7735(3) 0.0995 0.4761 Uani D 5 1
F490 F 1.0322(8) -0.4315(15) 0.8672(3) 0.0903 0.0785 Uani D 6 2
F491 F 1.0657(2) -0.36637(18) 0.8046(2) 0.0971 0.9215 Uani D 6 1
F510 F 1.0634(4) -0.3676(5) 0.7762(14) 0.0889 0.0785 Uani D 6 2
F511 F 1.0252(2) -0.4351(2) 0.7579(3) 0.1238 0.9215 Uani D 6 1
F500 F 1.0187(2) -0.4548(2) 0.8603(3) 0.1216 0.9215 Uani D 6 1
F501 F 1.0137(5) -0.4577(11) 0.7798(15) 0.0834 0.0785 Uani D 6 2
F410 F 0.5423(7) -0.5948(7) 0.8545(4) 0.0665 0.2358 Uani D 7 1
F411 F 0.6074(4) -0.6467(3) 0.8449(2) 0.1102 0.7642 Uani D 7 2
F420 F 0.5619(9) -0.5759(6) 0.9421(4) 0.0887 0.2358 Uani D 7 1
F421 F 0.5169(2) -0.5559(2) 0.9078(3) 0.0829 0.7642 Uani D 7 2
F400 F 0.6414(3) -0.6386(3) 0.9305(2) 0.0799 0.7642 Uani D 7 2
F401 F 0.6617(4) -0.6703(4) 0.8867(6) 0.0714 0.2358 Uani D 7 1
F350 F 0.2615(3) -0.2377(3) 0.86757(18) 0.0916 0.7501 Uani D 8 1
F351 F 0.2828(4) -0.2747(5) 0.8870(4) 0.0716 0.2499 Uani D 8 2
F340 F 0.2512(2) -0.1490(2) 0.9232(2) 0.0836 0.7501 Uani D 8 1
F341 F 0.2401(3) -0.1509(4) 0.8928(5) 0.0788 0.2499 Uani D 8 2
F360 F 0.2990(3) -0.2329(7) 0.9669(3) 0.0876 0.2499 Uani D 8 2
F361 F 0.3086(2) -0.2718(2) 0.95617(19) 0.0656 0.7501 Uani D 8 1
H4021 H 0.7126 0.3036 0.5166 0.3053 0.6145 Uiso R . .
H4031 H 0.6198 0.4207 0.4713 0.2809 0.6145 Uiso R . .
H4041 H 0.6710 0.4697 0.3696 0.2592 0.6145 Uiso R . .
H4051 H 0.8196 0.4008 0.3139 0.2734 0.6145 Uiso R . .
H12 H 0.0062 0.4169 0.8100 0.0424 1.0000 Uiso R . .
H11 H -0.0180 0.3724 0.7663 0.0421 1.0000 Uiso R . .
H22 H -0.0624 0.3589 0.9056 0.0468 1.0000 Uiso R . .
H21 H -0.1332 0.4177 0.8625 0.0467 1.0000 Uiso R . .
H31 H -0.1680 0.3094 0.8984 0.0436 1.0000 Uiso R . .
H32 H -0.1354 0.3126 0.8214 0.0430 1.0000 Uiso R . .
H51 H 0.0694 0.0540 0.9307 0.0594 1.0000 Uiso R . .
H61 H 0.0933 0.0119 1.0359 0.0821 1.0000 Uiso R . .
H71 H 0.0230 0.1012 1.1169 0.0870 1.0000 Uiso R . .
H81 H -0.0751 0.2295 1.0944 0.0833 1.0000 Uiso R . .
H91 H -0.1030 0.2738 0.9904 0.0609 1.0000 Uiso R . .
H111 H -0.1982 0.1852 0.9442 0.0530 1.0000 Uiso R . .
H121 H -0.3044 0.1385 0.9341 0.0593 1.0000 Uiso R . .
H131 H -0.2757 0.0707 0.8453 0.0578 1.0000 Uiso R . .
H141 H -0.1393 0.0463 0.7644 0.0601 1.0000 Uiso R . .
H151 H -0.0359 0.0973 0.7732 0.0480 1.0000 Uiso R . .
H171 H 0.1847 0.1646 0.9108 0.0488 1.0000 Uiso R . .
H181 H 0.2197 0.1726 1.0065 0.0622 1.0000 Uiso R . .
H191 H 0.1880 0.2940 1.0422 0.0640 1.0000 Uiso R . .
H201 H 0.1182 0.4102 0.9819 0.0689 1.0000 Uiso R . .
H211 H 0.0863 0.4039 0.8833 0.0621 1.0000 Uiso R . .
H231 H 0.1130 0.3998 0.6956 0.0547 1.0000 Uiso R . .
H241 H 0.2273 0.4374 0.6278 0.0712 1.0000 Uiso R . .
H251 H 0.3767 0.3756 0.6445 0.0758 1.0000 Uiso R . .
H261 H 0.4136 0.2756 0.7261 0.0651 1.0000 Uiso R . .
H271 H 0.2993 0.2380 0.7942 0.0500 1.0000 Uiso R . .
H291 H 0.2923 0.0232 0.8470 0.0402 1.0000 Uiso R . .
H311 H 0.5449 0.0142 0.8358 0.0478 1.0000 Uiso R . .
H331 H 0.4263 0.1039 0.6812 0.0401 1.0000 Uiso R . .
H371 H 0.3193 0.0004 0.6183 0.0420 1.0000 Uiso R . .
H391 H 0.3619 0.1423 0.4561 0.0545 1.0000 Uiso R . .
H411 H 0.2592 0.2333 0.6331 0.0470 1.0000 Uiso R . .
H451 H 0.1480 0.1628 0.4788 0.0466 1.0000 Uiso R . .
H471 H 0.0528 0.3767 0.3761 0.0581 1.0000 Uiso R . .
H491 H -0.0547 0.3567 0.5690 0.0484 1.0000 Uiso R . .
H531 H 0.0186 0.0530 0.5857 0.0489 1.0000 Uiso R . .
H551 H -0.2566 0.1177 0.6319 0.0590 1.0000 Uiso R . .
H571 H -0.1521 0.2687 0.6580 0.0519 1.0000 Uiso R . .
H1021 H 0.4695 -0.2985 0.9312 0.0408 1.0000 Uiso R . .
H1041 H 0.3532 -0.1562 0.7878 0.0420 1.0000 Uiso R . .
H1061 H 0.6250 -0.2386 0.7671 0.0361 1.0000 Uiso R . .
H1101 H 0.6060 -0.4695 0.9187 0.0408 1.0000 Uiso R . .
H1121 H 0.7097 -0.5980 0.7604 0.0454 1.0000 Uiso R . .
H1141 H 0.7594 -0.4028 0.7584 0.0379 1.0000 Uiso R . .
H1181 H 0.6665 -0.1913 0.8576 0.0369 1.0000 Uiso R . .
H1201 H 0.9353 -0.2393 0.8105 0.0479 1.0000 Uiso R . .
H1221 H 0.8508 -0.4175 0.8401 0.0431 1.0000 Uiso R . .
H1261 H 0.5614 -0.2403 0.9803 0.0409 1.0000 Uiso R . .
H1281 H 0.6416 -0.3783 1.1392 0.0559 1.0000 Uiso R . .
H1301 H 0.7341 -0.4709 0.9637 0.0447 1.0000 Uiso R . .
H2021 H 0.0943 0.8128 0.7740 0.1390 1.0000 Uiso R . .
H2031 H 0.2375 0.7083 0.7621 0.1575 1.0000 Uiso R . .
H2041 H 0.3549 0.7157 0.6766 0.1502 1.0000 Uiso R . .
H2051 H 0.3241 0.8218 0.5981 0.1361 1.0000 Uiso R . .
H3021 H 0.4333 0.5496 0.8001 0.1226 1.0000 Uiso R . .
H3031 H 0.5024 0.6383 0.7643 0.1052 1.0000 Uiso R . .
H3041 H 0.5778 0.6439 0.6581 0.1164 1.0000 Uiso R . .
H3051 H 0.5819 0.5593 0.5843 0.1412 1.0000 Uiso R . .

loop_
_atom_site_aniso_label
_atom_site_aniso_U_11
_atom_site_aniso_U_22
_atom_site_aniso_U_33
_atom_site_aniso_U_23
_atom_site_aniso_U_13
_atom_site_aniso_U_12
C401 0.147(7) 0.138(7) 0.204(8) -0.051(7) -0.114(7) -0.017(6)
C402 0.157(8) 0.141(9) 0.176(9) -0.042(8) -0.080(8) -0.021(7)
C403 0.133(8) 0.124(8) 0.162(9) -0.046(7) -0.060(7) -0.035(7)
C404 0.105(7) 0.101(7) 0.180(9) -0.036(7) -0.056(7) -0.048(6)
C405 0.101(6) 0.127(8) 0.192(9) -0.050(7) -0.049(7) -0.050(6)
C406 0.100(6) 0.144(7) 0.216(8) -0.086(7) -0.075(6) -0.032(5)
F10 0.0521(18) 0.107(3) 0.082(2) 0.037(2) -0.0230(16) -0.0481(19)
F11 0.0524(17) 0.086(2) 0.074(2) -0.0139(17) -0.0162(15) -0.0394(16)
F12 0.0372(15) 0.093(2) 0.085(2) -0.0340(19) 0.0056(15) -0.0233(16)
F16 0.072(2) 0.080(2) 0.0449(16) -0.0232(15) 0.0158(14) -0.0294(17)
F17 0.127(3) 0.0489(17) 0.0507(17) -0.0128(14) -0.0145(19) -0.0105(19)
F18 0.068(2) 0.129(3) 0.090(3) -0.054(2) -0.0093(19) -0.044(2)
F19 0.133(4) 0.098(3) 0.146(4) 0.044(3) -0.039(3) -0.083(3)
F20 0.177(4) 0.060(2) 0.0421(17) 0.0161(15) -0.004(2) -0.026(2)
F21 0.125(3) 0.0453(18) 0.069(2) 0.0067(16) 0.001(2) -0.003(2)
F22 0.169(5) 0.081(3) 0.084(3) -0.022(2) 0.074(3) -0.062(3)
F23 0.083(3) 0.091(3) 0.059(2) -0.0159(19) 0.0190(18) 0.002(2)
F24 0.118(3) 0.142(4) 0.062(2) -0.047(2) -0.007(2) -0.041(3)
F25 0.077(2) 0.0463(16) 0.0544(17) -0.0072(13) -0.0076(15) -0.0070(15)
F26 0.085(2) 0.0524(17) 0.0518(17) 0.0148(14) -0.0066(16) -0.0119(16)
F27 0.0549(19) 0.065(2) 0.109(3) 0.0049(19) -0.0285(19) -0.0128(16)
F37 0.0561(18) 0.081(2) 0.0535(17) 0.0247(15) -0.0237(14) -0.0083(16)
F38 0.093(2) 0.082(2) 0.0619(19) 0.0329(17) -0.0302(17) -0.057(2)
F39 0.132(3) 0.0508(17) 0.0287(13) -0.0037(12) 0.0001(16) -0.0178(19)
F43 0.0415(14) 0.0693(18) 0.0516(16) -0.0104(14) -0.0022(12) -0.0152(13)
F44 0.076(2) 0.0621(18) 0.0551(16) -0.0311(14) 0.0011(14) -0.0309(16)
F45 0.0684(18) 0.0475(15) 0.0352(13) -0.0024(11) -0.0049(12) -0.0039(13)
F55 0.148(4) 0.117(4) 0.063(2) 0.019(2) -0.060(3) 0.008(3)
F56 0.172(5) 0.076(3) 0.210(6) 0.082(3) -0.121(5) -0.067(3)
F57 0.088(3) 0.079(3) 0.092(3) 0.024(2) -0.024(2) 0.014(2)
F59 0.112(3) 0.095(3) 0.109(3) 0.003(2) -0.016(3) -0.033(3)
F58 0.090(3) 0.108(3) 0.133(4) -0.030(3) -0.006(3) -0.024(3)
F61 0.187(6) 0.128(4) 0.219(6) -0.070(4) -0.103(5) -0.015(4)
F60 0.201(6) 0.150(5) 0.277(7) 0.032(5) -0.083(6) -0.119(5)
F62 0.205(9) 0.165(9) 0.248(10) -0.028(8) -0.129(8) 0.021(7)
F63 0.121(6) 0.205(9) 0.276(10) -0.111(8) -0.062(7) -0.023(7)
C1 0.041(2) 0.0265(17) 0.041(2) 0.0002(15) -0.0170(17) -0.0119(16)
C2 0.037(2) 0.0293(19) 0.049(2) -0.0091(17) -0.0116(18) -0.0071(16)
C3 0.0296(19) 0.0338(19) 0.043(2) -0.0048(16) -0.0126(16) -0.0077(16)
C4 0.033(2) 0.050(2) 0.0295(18) 0.0028(16) -0.0064(15) -0.0216(18)
C5 0.044(2) 0.055(3) 0.047(2) 0.015(2) -0.014(2) -0.020(2)
C6 0.059(3) 0.084(4) 0.067(4) 0.035(3) -0.033(3) -0.034(3)
C7 0.069(4) 0.119(6) 0.040(3) 0.017(3) -0.023(3) -0.049(4)
C8 0.062(3) 0.123(6) 0.032(2) -0.008(3) -0.007(2) -0.046(4)
C9 0.044(2) 0.073(3) 0.037(2) -0.006(2) -0.0078(19) -0.025(2)
C10 0.0275(18) 0.0319(18) 0.039(2) 0.0027(15) -0.0102(15) -0.0126(15)
C11 0.032(2) 0.054(3) 0.047(2) -0.009(2) -0.0004(18) -0.0191(19)
C12 0.034(2) 0.051(3) 0.063(3) -0.003(2) -0.003(2) -0.021(2)
C13 0.039(2) 0.041(2) 0.074(3) 0.002(2) -0.019(2) -0.023(2)
C14 0.058(3) 0.049(3) 0.055(3) -0.004(2) -0.017(2) -0.031(2)
C15 0.040(2) 0.043(2) 0.042(2) 0.0001(18) -0.0077(18) -0.0235(19)
C16 0.037(2) 0.039(2) 0.0309(18) 0.0019(15) -0.0116(15) -0.0201(17)
C17 0.047(2) 0.043(2) 0.037(2) 0.0001(17) -0.0183(18) -0.0168(19)
C18 0.063(3) 0.058(3) 0.040(2) 0.006(2) -0.027(2) -0.023(2)
C19 0.065(3) 0.076(3) 0.035(2) -0.003(2) -0.022(2) -0.038(3)
C20 0.079(4) 0.060(3) 0.052(3) -0.011(2) -0.026(3) -0.035(3)
C21 0.075(3) 0.041(2) 0.052(3) -0.001(2) -0.030(2) -0.025(2)
C22 0.043(2) 0.037(2) 0.0319(19) -0.0011(15) -0.0082(16) -0.0235(18)
C23 0.057(3) 0.047(2) 0.042(2) 0.0101(19) -0.016(2) -0.030(2)
C24 0.080(4) 0.060(3) 0.051(3) 0.020(2) -0.018(3) -0.048(3)
C25 0.074(4) 0.084(4) 0.052(3) 0.010(3) -0.009(3) -0.059(3)
C26 0.049(3) 0.074(3) 0.051(3) -0.003(2) -0.009(2) -0.037(3)
C27 0.044(2) 0.050(2) 0.038(2) 0.0004(18) -0.0101(18) -0.026(2)
C28 0.0279(18) 0.0315(18) 0.0307(18) 0.0000(14) -0.0093(14) -0.0086(15)
C29 0.0324(19) 0.0318(18) 0.0327(19) -0.0005(15) -0.0063(15) -0.0099(16)
C30 0.046(2) 0.038(2) 0.0327(18) 0.0021(15) -0.0148(16) -0.0119(17)
C31 0.034(2) 0.040(2) 0.046(2) -0.0046(18) -0.0182(18) -0.0082(17)
C32 0.0300(19) 0.040(2) 0.039(2) -0.0036(17) -0.0088(16) -0.0111(17)
C33 0.0284(18) 0.0352(19) 0.0343(19) -0.0001(15) -0.0080(15) -0.0098(16)
C34 0.074(2) 0.057(2) 0.0384(19) 0.0099(17) -0.0262(18) -0.0260(19)
C35 0.037(2) 0.062(3) 0.059(3) -0.002(2) -0.016(2) -0.022(2)
C36 0.0255(17) 0.039(2) 0.0292(18) 0.0006(15) -0.0087(14) -0.0073(15)
C37 0.0304(19) 0.042(2) 0.0317(19) 0.0006(16) -0.0089(15) -0.0132(17)
C38 0.033(2) 0.048(2) 0.0308(19) -0.0034(17) -0.0068(16) -0.0116(18)
C39 0.041(2) 0.051(3) 0.0289(19) 0.0017(18) -0.0041(17) -0.012(2)
C40 0.045(2) 0.045(2) 0.035(2) 0.0041(18) -0.0047(18) -0.013(2)
C41 0.040(2) 0.040(2) 0.033(2) -0.0008(16) -0.0043(16) -0.0139(18)
C42 0.053(3) 0.059(3) 0.035(2) -0.009(2) -0.0046(19) -0.019(2)
C43 0.083(4) 0.054(3) 0.041(3) 0.005(2) 0.003(3) -0.025(3)
C44 0.035(2) 0.038(2) 0.0288(18) -0.0020(15) -0.0065(15) -0.0145(17)
C45 0.034(2) 0.042(2) 0.034(2) -0.0058(16) -0.0035(16) -0.0134(17)
C46 0.046(2) 0.053(3) 0.037(2) -0.0061(19) -0.0021(19) -0.019(2)
C47 0.059(3) 0.051(3) 0.032(2) 0.0050(18) -0.0083(19) -0.022(2)
C48 0.048(2) 0.041(2) 0.037(2) 0.0037(18) -0.0078(18) -0.014(2)
C49 0.039(2) 0.043(2) 0.0320(19) -0.0043(17) -0.0027(16) -0.0113(18)
C50 0.068(3) 0.063(3) 0.036(2) -0.007(2) 0.004(2) -0.019(3)
C51 0.056(3) 0.050(3) 0.045(3) 0.005(2) -0.013(2) -0.017(2)
C52 0.035(2) 0.038(2) 0.0321(19) -0.0014(16) -0.0070(16) -0.0141(17)
C53 0.041(2) 0.042(2) 0.039(2) -0.0044(17) -0.0048(17) -0.0172(19)
C54 0.050(2) 0.047(2) 0.056(3) -0.013(2) -0.006(2) -0.023(2)
C55 0.038(2) 0.052(3) 0.060(3) -0.006(2) -0.006(2) -0.024(2)
C56 0.037(2) 0.044(2) 0.075(3) -0.010(2) -0.007(2) -0.0179(18)
C57 0.039(2) 0.038(2) 0.053(3) -0.0067(19) -0.0074(19) -0.0160(18)
C58 0.061(2) 0.063(2) 0.096(3) -0.031(2) 0.000(2) -0.034(2)
C59 0.044(2) 0.056(2) 0.122(3) -0.021(2) -0.004(2) -0.0237(19)
C101 0.0306(18) 0.0288(17) 0.0270(17) -0.0021(14) -0.0060(14) -0.0112(15)
C102 0.035(2) 0.039(2) 0.0264(17) 0.0004(15) -0.0063(15) -0.0142(17)
C103 0.0305(18) 0.048(2) 0.0325(18) -0.0068(16) -0.0028(15) -0.0150(17)
C104 0.0292(18) 0.0349(19) 0.0353(19) -0.0010(15) -0.0128(15) -0.0040(16)
C105 0.0340(19) 0.0294(18) 0.0277(17) -0.0010(14) -0.0081(15) -0.0090(15)
C106 0.0312(18) 0.0294(17) 0.0260(17) -0.0020(14) -0.0056(14) -0.0104(15)
C107 0.0318(18) 0.079(3) 0.046(2) -0.0004(19) -0.0038(16) -0.0181(18)
C108 0.041(2) 0.038(2) 0.036(2) 0.0029(17) -0.0088(17) -0.0096(18)
C109 0.0270(17) 0.0277(17) 0.0331(18) 0.0009(14) -0.0105(14) -0.0086(14)
C110 0.0324(19) 0.0346(19) 0.0355(19) 0.0017(15) -0.0094(15) -0.0138(16)
C111 0.042(2) 0.0330(19) 0.053(2) 0.0077(17) -0.0205(18) -0.0200(17)
C112 0.037(2) 0.0294(18) 0.047(2) -0.0054(16) -0.0140(17) -0.0102(16)
C113 0.0304(19) 0.0286(18) 0.040(2) -0.0046(15) -0.0111(16) -0.0060(15)
C114 0.0309(18) 0.0306(18) 0.0323(18) -0.0020(14) -0.0067(15) -0.0116(15)
C115 0.066(2) 0.049(2) 0.074(2) 0.0067(19) -0.019(2) -0.0376(19)
C116 0.043(2) 0.034(2) 0.041(2) -0.0086(17) -0.0102(18) -0.0067(18)
C117 0.0307(18) 0.0283(17) 0.0264(16) -0.0024(13) -0.0105(14) -0.0090(14)
C118 0.0315(18) 0.0270(17) 0.0319(18) -0.0009(14) -0.0108(15) -0.0085(15)
C119 0.042(2) 0.0259(17) 0.042(2) 0.0021(15) -0.0192(16) -0.0131(15)
C120 0.035(2) 0.034(2) 0.054(2) -0.0014(18) -0.0115(18) -0.0172(17)
C121 0.0304(19) 0.032(2) 0.091(3) -0.011(2) -0.017(2) -0.0104(16)
C122 0.033(2) 0.0259(17) 0.047(2) -0.0042(16) -0.0097(17) -0.0100(15)
C123 0.054(2) 0.0293(17) 0.074(2) 0.0029(16) -0.0258(18) -0.0188(16)
C124 0.033(2) 0.044(2) 0.173(4) -0.024(2) -0.015(3) -0.0128(18)
C125 0.0304(18) 0.0353(19) 0.0298(18) 0.0013(15) -0.0091(14) -0.0144(16)
C126 0.0317(19) 0.039(2) 0.0319(18) 0.0006(15) -0.0082(15) -0.0143(16)
C127 0.0345(19) 0.062(2) 0.0317(19) -0.0102(17) -0.0052(15) -0.0215(18)
C128 0.048(2) 0.069(3) 0.0288(19) 0.0070(19) -0.0148(18) -0.030(2)
C129 0.046(2) 0.054(3) 0.038(2) 0.0084(19) -0.0178(19) -0.020(2)
C130 0.037(2) 0.037(2) 0.0339(19) 0.0026(16) -0.0112(16) -0.0121(17)
C131 0.051(2) 0.074(2) 0.042(2) -0.0207(18) -0.0068(17) -0.0210(19)
C132 0.076(4) 0.067(4) 0.054(3) 0.022(3) -0.034(3) -0.021(3)
C201 0.092(4) 0.074(3) 0.099(4) -0.014(3) -0.034(3) -0.034(3)
C202 0.153(6) 0.095(5) 0.101(5) -0.009(4) -0.045(5) -0.040(4)
C203 0.169(7) 0.091(5) 0.131(6) -0.002(5) -0.074(5) -0.029(5)
C204 0.111(5) 0.093(5) 0.173(7) -0.013(5) -0.078(5) -0.014(4)
C205 0.086(4) 0.091(5) 0.165(6) -0.012(4) -0.048(5) -0.021(4)
C206 0.080(4) 0.067(3) 0.112(4) -0.006(3) -0.035(3) -0.027(3)
C301 0.120(5) 0.089(4) 0.184(6) 0.027(4) -0.082(4) -0.071(4)
C302 0.086(4) 0.097(5) 0.117(5) 0.022(4) -0.045(4) -0.033(4)
C303 0.073(4) 0.064(3) 0.133(5) -0.009(4) -0.053(4) -0.015(3)
C304 0.068(4) 0.068(4) 0.158(6) 0.017(4) -0.041(4) -0.028(3)
C305 0.089(5) 0.092(5) 0.162(6) 0.008(4) -0.047(5) -0.017(4)
C306 0.125(5) 0.086(4) 0.174(6) -0.021(4) -0.083(5) -0.025(4)
P1 0.0329(5) 0.0287(4) 0.0282(4) 0.0015(3) -0.0110(4) -0.0141(4)
P2 0.0245(4) 0.0309(5) 0.0282(4) -0.0009(4) -0.0063(3) -0.0102(4)
P3 0.0263(4) 0.0321(5) 0.0262(4) -0.0002(4) -0.0058(3) -0.0102(4)
P4 0.0317(5) 0.0347(5) 0.0290(5) -0.0012(4) -0.0073(4) -0.0126(4)
B1 0.034(2) 0.030(2) 0.040(2) -0.0060(17) -0.0056(18) -0.0114(18)
B2 0.036(2) 0.038(2) 0.028(2) -0.0012(17) -0.0104(17) -0.0137(19)
B3 0.030(2) 0.0279(19) 0.0277(19) 0.0001(15) -0.0070(16) -0.0107(16)
Rh1 0.02532(14) 0.02657(14) 0.02654(14) 0.00004(10) -0.00658(10) -0.01061(11)
F150 0.073(4) 0.114(5) 0.041(3) 0.023(4) -0.011(3) -0.018(4)
F151 0.118(5) 0.095(5) 0.050(3) 0.026(3) -0.028(4) -0.068(4)
F140 0.159(7) 0.036(3) 0.055(4) 0.012(3) -0.035(4) -0.012(4)
F141 0.070(4) 0.103(6) 0.063(4) 0.034(4) -0.028(3) -0.001(4)
F130 0.146(6) 0.053(3) 0.030(3) -0.007(2) -0.007(4) -0.005(4)
F131 0.129(5) 0.091(5) 0.050(3) 0.008(3) -0.045(4) -0.058(4)
F290 0.059(7) 0.050(8) 0.096(9) -0.037(8) 0.003(8) -0.033(7)
F291 0.137(4) 0.067(2) 0.145(4) -0.031(3) 0.050(3) -0.065(3)
F300 0.089(3) 0.110(3) 0.155(4) -0.070(3) -0.043(3) -0.030(3)
F301 0.076(9) 0.076(9) 0.103(8) -0.030(8) 0.009(8) -0.025(8)
F280 0.075(9) 0.068(8) 0.107(9) -0.024(8) 0.000(8) -0.021(8)
F281 0.063(2) 0.0543(19) 0.113(3) -0.0377(19) -0.003(2) -0.0231(17)
F310 0.084(3) 0.103(4) 0.130(4) -0.017(3) 0.053(3) -0.006(3)
F311 0.046(8) 0.052(8) 0.123(8) -0.022(7) 0.004(8) -0.038(7)
F320 0.0419(18) 0.0493(18) 0.154(4) -0.027(2) -0.016(2) -0.0149(15)
F321 0.054(8) 0.065(8) 0.127(9) -0.018(7) -0.010(9) -0.016(8)
F330 0.045(2) 0.078(3) 0.204(5) -0.042(3) -0.033(3) -0.0178(19)
F331 0.043(7) 0.057(8) 0.123(9) -0.009(8) 0.006(8) -0.028(6)
F530 0.130(4) 0.111(3) 0.054(2) -0.034(2) 0.039(3) -0.053(3)
F531 0.070(7) 0.092(8) 0.039(6) -0.030(6) -0.015(6) -0.003(7)
F540 0.044(5) 0.076(8) 0.067(7) -0.016(7) -0.010(6) -0.010(6)
F541 0.065(2) 0.100(3) 0.072(3) -0.051(2) -0.032(2) 0.025(2)
F520 0.064(2) 0.075(3) 0.108(3) -0.044(2) -0.023(2) -0.021(2)
F521 0.081(8) 0.063(6) 0.059(7) -0.029(6) 0.007(7) -0.018(6)
F480 0.067(4) 0.042(3) 0.123(6) -0.011(3) -0.045(4) -0.022(3)
F481 0.059(4) 0.038(3) 0.156(6) -0.005(4) -0.009(4) -0.025(3)
F460 0.045(3) 0.029(3) 0.122(6) -0.022(3) -0.009(3) -0.010(2)
F461 0.153(6) 0.037(3) 0.057(3) -0.011(2) -0.012(4) -0.033(4)
F470 0.069(4) 0.032(3) 0.077(4) 0.015(3) -0.027(3) -0.001(3)
F471 0.152(7) 0.037(3) 0.062(4) 0.003(3) 0.004(5) -0.012(4)
F490 0.040(8) 0.049(9) 0.178(8) -0.020(9) -0.020(8) -0.013(8)
F491 0.0327(17) 0.052(2) 0.207(5) -0.024(2) -0.020(2) -0.0149(15)
F510 0.034(8) 0.049(9) 0.177(10) -0.022(9) -0.009(8) -0.014(7)
F511 0.049(2) 0.083(3) 0.223(5) -0.085(3) 0.034(3) -0.022(2)
F500 0.053(2) 0.044(2) 0.257(6) 0.025(3) -0.062(3) -0.0061(17)
F501 0.035(8) 0.027(8) 0.176(9) -0.019(7) 0.011(9) -0.017(7)
F410 0.059(6) 0.060(6) 0.099(7) 0.025(6) -0.030(5) -0.046(5)
F411 0.175(5) 0.098(4) 0.095(3) -0.028(3) 0.016(4) -0.109(4)
F420 0.108(7) 0.073(7) 0.084(6) -0.002(6) 0.009(6) -0.054(6)
F421 0.048(2) 0.066(3) 0.131(4) 0.015(3) -0.006(2) -0.036(2)
F400 0.076(3) 0.076(3) 0.088(3) 0.045(2) -0.027(2) -0.045(2)
F401 0.056(6) 0.044(5) 0.114(8) 0.020(6) -0.020(6) -0.029(4)
F350 0.057(3) 0.175(5) 0.059(3) -0.011(3) -0.007(2) -0.065(3)
F351 0.048(6) 0.072(6) 0.091(7) 0.006(6) 0.005(5) -0.037(5)
F340 0.044(2) 0.076(3) 0.079(3) -0.001(2) 0.019(2) 0.002(2)
F341 0.031(5) 0.088(7) 0.075(7) 0.026(6) 0.003(5) -0.006(5)
F360 0.044(6) 0.114(8) 0.045(5) 0.010(6) 0.011(5) 0.005(6)
F361 0.038(2) 0.070(3) 0.059(2) 0.011(2) 0.0098(18) -0.0130(19)

loop_
_atom_type_symbol
_atom_type_scat_dispersion_real
_atom_type_scat_dispersion_imag
_atom_type_scat_Cromer_Mann_a1
_atom_type_scat_Cromer_Mann_b1
_atom_type_scat_Cromer_Mann_a2
_atom_type_scat_Cromer_Mann_b2
_atom_type_scat_Cromer_Mann_a3
_atom_type_scat_Cromer_Mann_b3
_atom_type_scat_Cromer_Mann_a4
_atom_type_scat_Cromer_Mann_b4
_atom_type_scat_Cromer_Mann_c
_atom_type_scat_source
C 0.0033 0.0016 2.3100 20.8439 1.0200 10.2075 1.5886 0.5687 0.8650 51.6512 0.2156 'International Tables Vol C 4.2.6.8 and 6.1.1.4'
H 0.0000 0.0000 0.4930 10.5109 0.3229 26.1257 0.1402 3.1424 0.0408 57.7998 0.0030 'International Tables Vol C 4.2.6.8 and 6.1.1.4'
F 0.0171 0.0103 3.5392 10.2825 2.6412 4.2944 1.5170 0.2615 1.0243 26.1476 0.2776 'International Tables Vol C 4.2.6.8 and 6.1.1.4'
B 0.0013 0.0007 2.0545 23.2185 1.3326 1.0210 1.0979 60.3498 0.7068 0.1403 -0.1932 'International Tables Vol C 4.2.6.8 and 6.1.1.4'
P 0.1023 0.0942 6.4345 1.9067 4.1791 27.1570 1.7800 0.5260 1.4908 68.1645 1.1149 'International Tables Vol C 4.2.6.8 and 6.1.1.4'
Rh -1.1178 0.9187 19.2957 0.7515 14.3501 8.2176 4.7343 25.8749 1.2892 98.6062 5.3280 'International Tables Vol C 4.2.6.8 and 6.1.1.4'

loop_
_geom_angle_atom_site_label_1
_geom_angle_atom_site_label_2
_geom_angle_atom_site_label_3
_geom_angle
_geom_angle_publ_flag
C402 C401 C406 120.00(3) yes
C402 C401 F62 123.19(5) yes
C406 C401 F62 116.81(5) yes
C401 C402 C403 120.00(3) yes
C401 C402 H4021 119.8 no
C403 C402 H4021 120.2 no
C402 C403 C404 119.99(3) yes
C402 C403 H4031 119.9 no
C404 C403 H4031 120.1 no
C403 C404 C405 119.99(3) yes
C403 C404 H4041 119.1 no
C405 C404 H4041 120.8 no
C404 C405 C406 119.99(3) yes
C404 C405 H4051 120.6 no
C406 C405 H4051 119.4 no
C405 C406 C401 120.00(3) yes
C405 C406 F63 123.19(5) yes
C401 C406 F63 116.80(5) yes
C2 C1 P1 113.9(3) yes
C2 C1 H12 106.8 no
P1 C1 H12 108.3 no
C2 C1 H11 109.8 no
P1 C1 H11 108.6 no
H12 C1 H11 109.3 no
C1 C2 C3 114.7(3) yes
C1 C2 H22 109.6 no
C3 C2 H22 109.8 no
C1 C2 H21 107.2 no
C3 C2 H21 106.0 no
H22 C2 H21 109.4 no
C2 C3 P2 118.5(3) yes
C2 C3 H31 106.6 no
P2 C3 H31 108.6 no
C2 C3 H32 107.3 no
P2 C3 H32 107.0 no
H31 C3 H32 108.6 no
C5 C4 C9 119.2(4) yes
C5 C4 P2 117.8(3) yes
C9 C4 P2 122.9(3) yes
C4 C5 C6 120.1(5) yes
C4 C5 H51 119.5 no
C6 C5 H51 120.5 no
C5 C6 C7 119.7(6) yes
C5 C6 H61 119.0 no
C7 C6 H61 121.3 no
C6 C7 C8 120.6(5) yes
C6 C7 H71 119.5 no
C8 C7 H71 119.9 no
C7 C8 C9 121.0(6) yes
C7 C8 H81 119.9 no
C9 C8 H81 119.2 no
C8 C9 C4 119.4(5) yes
C8 C9 H91 120.0 no
C4 C9 H91 120.6 no
C11 C10 C15 119.1(4) yes
C11 C10 P2 117.6(3) yes
C15 C10 P2 123.3(3) yes
C10 C11 C12 120.7(4) yes
C10 C11 H111 119.8 no
C12 C11 H111 119.5 no
C11 C12 C13 119.7(4) yes
C11 C12 H121 120.2 no
C13 C12 H121 120.1 no
C12 C13 C14 120.5(4) yes
C12 C13 H131 119.3 no
C14 C13 H131 120.2 no
C13 C14 C15 119.2(4) yes
C13 C14 H141 120.9 no
C15 C14 H141 119.9 no
C14 C15 C10 120.8(4) yes
C14 C15 H151 119.7 no
C10 C15 H151 119.5 no
C17 C16 C21 118.7(4) yes
C17 C16 P1 123.1(3) yes
C21 C16 P1 118.1(3) yes
C16 C17 C18 120.3(4) yes
C16 C17 H171 119.1 no
C18 C17 H171 120.5 no
C17 C18 C19 120.3(4) yes
C17 C18 H181 118.9 no
C19 C18 H181 120.8 no
C18 C19 C20 120.1(4) yes
C18 C19 H191 119.8 no
C20 C19 H191 120.2 no
C19 C20 C21 120.2(5) yes
C19 C20 H201 119.9 no
C21 C20 H201 119.9 no
C20 C21 C16 120.4(4) yes
C20 C21 H211 120.6 no
C16 C21 H211 119.0 no
C23 C22 C27 119.5(4) yes
C23 C22 P1 121.9(3) yes
C27 C22 P1 118.6(3) yes
C22 C23 C24 119.5(5) yes
C22 C23 H231 120.7 no
C24 C23 H231 119.8 no
C23 C24 C25 120.3(4) yes
C23 C24 H241 119.7 no
C25 C24 H241 119.9 no
C24 C25 C26 120.5(4) yes
C24 C25 H251 121.0 no
C26 C25 H251 118.5 no
C25 C26 C27 119.4(5) yes
C25 C26 H261 119.8 no
C27 C26 H261 120.8 no
C26 C27 C22 120.8(4) yes
C26 C27 H271 118.9 no
C22 C27 H271 120.3 no
C29 C28 C33 119.2(3) yes
C29 C28 P3 119.0(3) yes
C33 C28 P3 121.8(3) yes
C28 C29 C30 120.2(3) yes
C28 C29 H291 119.5 no
C30 C29 H291 120.4 no
C29 C30 C31 120.7(3) yes
C29 C30 C34 120.1(3) yes
C31 C30 C34 119.1(3) yes
C30 C31 C32 119.0(3) yes
C30 C31 H311 121.3 no
C32 C31 H311 119.8 no
C31 C32 C33 120.9(4) yes
C31 C32 C35 120.2(4) yes
C33 C32 C35 118.9(4) yes
C32 C33 C28 120.0(4) yes
C32 C33 H331 119.8 no
C28 C33 H331 120.2 no
C30 C34 F150 112.59(5) yes
C30 C34 F140 112.67(5) yes
F150 C34 F140 106.17(6) yes
C30 C34 F131 112.61(5) yes
F150 C34 F131 106.10(6) yes
F140 C34 F131 106.16(6) yes
C30 C34 F151 112.63(5) yes
C30 C34 F141 112.58(5) yes
F151 C34 F141 106.11(6) yes
C30 C34 F130 112.67(5) yes
F151 C34 F130 106.17(6) yes
F141 C34 F130 106.14(6) yes
C32 C35 F10 112.9(4) yes
C32 C35 F11 111.9(4) yes
F10 C35 F11 107.7(4) yes
C32 C35 F12 112.9(4) yes
F10 C35 F12 104.8(4) yes
F11 C35 F12 106.2(4) yes
C37 C36 C41 118.9(4) yes
C37 C36 P3 118.3(3) yes
C41 C36 P3 122.8(3) yes
C36 C37 C38 120.2(4) yes
C36 C37 H371 120.0 no
C38 C37 H371 119.8 no
C37 C38 C39 120.5(4) yes
C37 C38 C42 119.6(4) yes
C39 C38 C42 119.9(4) yes
C38 C39 C40 119.4(4) yes
C38 C39 H391 120.0 no
C40 C39 H391 120.7 no
C39 C40 C41 120.7(4) yes
C39 C40 C43 119.4(4) yes
C41 C40 C43 119.9(4) yes
C36 C41 C40 120.3(4) yes
C36 C41 H411 120.0 no
C40 C41 H411 119.8 no
C38 C42 F17 112.4(4) yes
C38 C42 F16 112.6(4) yes
F17 C42 F16 105.4(4) yes
C38 C42 F18 112.2(4) yes
F17 C42 F18 106.6(5) yes
F16 C42 F18 107.2(4) yes
C40 C43 F21 111.7(4) yes
C40 C43 F20 113.5(5) yes
F21 C43 F20 105.6(5) yes
C40 C43 F19 112.3(5) yes
F21 C43 F19 105.3(5) yes
F20 C43 F19 107.8(5) yes
C45 C44 C49 120.3(4) yes
C45 C44 P4 120.8(3) yes
C49 C44 P4 118.9(3) yes
C44 C45 C46 119.1(4) yes
C44 C45 H451 120.5 no
C46 C45 H451 120.5 no
C45 C46 C47 120.7(4) yes
C45 C46 C50 120.0(4) yes
C47 C46 C50 119.2(4) yes
C46 C47 C48 119.7(4) yes
C46 C47 H471 120.1 no
C48 C47 H471 120.2 no
C47 C48 C49 120.2(4) yes
C47 C48 C51 120.9(4) yes
C49 C48 C51 118.8(4) yes
C44 C49 C48 120.0(4) yes
C44 C49 H491 121.2 no
C48 C49 H491 118.8 no
C46 C50 F23 112.8(4) yes
C46 C50 F24 111.9(5) yes
F23 C50 F24 102.6(5) yes
C46 C50 F22 113.5(5) yes
F23 C50 F22 109.0(5) yes
F24 C50 F22 106.3(5) yes
C48 C51 F25 112.1(4) yes
C48 C51 F27 112.0(4) yes
F25 C51 F27 105.1(4) yes
C48 C51 F26 112.8(4) yes
F25 C51 F26 106.5(4) yes
F27 C51 F26 107.8(4) yes
C53 C52 C57 120.0(4) yes
C53 C52 P4 121.2(3) yes
C57 C52 P4 118.7(3) yes
C52 C53 C54 119.7(4) yes
C52 C53 H531 120.7 no
C54 C53 H531 119.5 no
C53 C54 C55 120.6(4) yes
C53 C54 C58 121.2(3) yes
C55 C54 C58 118.2(3) yes
C54 C55 C56 119.4(4) yes
C54 C55 H551 120.2 no
C56 C55 H551 120.4 no
C55 C56 C57 120.3(4) yes
C55 C56 C59 120.3(3) yes
C57 C56 C59 119.3(3) yes
C56 C57 C52 119.9(4) yes
C56 C57 H571 120.6 no
C52 C57 H571 119.4 no
C54 C58 F290 112.60(5) yes
C54 C58 F301 112.60(5) yes
F290 C58 F301 106.17(6) yes
C54 C58 F280 112.60(5) yes
F290 C58 F280 106.16(6) yes
F301 C58 F280 106.17(6) yes
C54 C58 F291 112.57(5) yes
C54 C58 F300 112.60(5) yes
F291 C58 F300 106.20(6) yes
C54 C58 F281 112.64(5) yes
F291 C58 F281 106.18(5) yes
F300 C58 F281 106.12(5) yes
C56 C59 F311 112.13(5) yes
C56 C59 F321 112.13(5) yes
F311 C59 F321 106.67(6) yes
C56 C59 F331 112.15(5) yes
F311 C59 F331 106.68(6) yes
F321 C59 F331 106.68(6) yes
C56 C59 F310 112.12(5) yes
C56 C59 F320 112.16(5) yes
F310 C59 F320 106.69(5) yes
C56 C59 F330 112.13(5) yes
F310 C59 F330 106.67(6) yes
F320 C59 F330 106.67(5) yes
C102 C101 C106 115.6(3) yes
C102 C101 B3 122.7(3) yes
C106 C101 B3 121.0(3) yes
C101 C102 C103 121.9(3) yes
C101 C102 H1021 120.1 no
C103 C102 H1021 118.0 no
C102 C103 C104 121.5(3) yes
C102 C103 C107 121.5(3) yes
C104 C103 C107 117.0(2) yes
C103 C104 C105 118.1(3) yes
C103 C104 H1041 120.5 no
C105 C104 H1041 121.4 no
C104 C105 C106 120.7(3) yes
C104 C105 C108 120.7(3) yes
C106 C105 C108 118.6(3) yes
C101 C106 C105 122.1(3) yes
C101 C106 H1061 119.7 no
C105 C106 H1061 118.2 no
C103 C107 F350 112.60(5) yes
C103 C107 F340 112.60(5) yes
F350 C107 F340 106.14(6) yes
C103 C107 F361 112.66(5) yes
F350 C107 F361 106.16(5) yes
F340 C107 F361 106.14(5) yes
C103 C107 F351 112.60(5) yes
C103 C107 F341 112.62(5) yes
F351 C107 F341 106.16(6) yes
C103 C107 F360 112.61(5) yes
F351 C107 F360 106.15(6) yes
F341 C107 F360 106.16(6) yes
C105 C108 F37 112.8(4) yes
C105 C108 F38 112.9(4) yes
F37 C108 F38 104.0(4) yes
C105 C108 F39 112.8(3) yes
F37 C108 F39 107.4(4) yes
F38 C108 F39 106.2(4) yes
C110 C109 C114 115.7(3) yes
C110 C109 B3 122.1(3) yes
C114 C109 B3 121.6(3) yes
C109 C110 C111 122.0(4) yes
C109 C110 H1101 118.9 no
C111 C110 H1101 119.1 no
C110 C111 C112 121.2(3) yes
C110 C111 C115 118.0(3) yes
C112 C111 C115 120.8(3) yes
C111 C112 C113 117.8(4) yes
C111 C112 H1121 121.1 no
C113 C112 H1121 121.0 no
C112 C113 C114 121.2(4) yes
C112 C113 C116 121.4(4) yes
C114 C113 C116 117.4(4) yes
C109 C114 C113 122.1(4) yes
C109 C114 H1141 118.3 no
C113 C114 H1141 119.6 no
C111 C115 F410 112.82(5) yes
C111 C115 F420 112.89(5) yes
F410 C115 F420 105.89(6) yes
C111 C115 F401 112.84(5) yes
F410 C115 F401 105.87(6) yes
F420 C115 F401 105.90(6) yes
C111 C115 F411 112.88(5) yes
C111 C115 F421 112.84(5) yes
F411 C115 F421 105.92(6) yes
C111 C115 F400 112.82(5) yes
F411 C115 F400 105.92(6) yes
F421 C115 F400 105.85(5) yes
C113 C116 F43 111.9(3) yes
C113 C116 F44 113.0(4) yes
F43 C116 F44 106.1(3) yes
C113 C116 F45 112.3(3) yes
F43 C116 F45 105.4(4) yes
F44 C116 F45 107.6(4) yes
C118 C117 C122 115.4(3) yes
C118 C117 B3 121.8(3) yes
C122 C117 B3 122.4(3) yes
C117 C118 C119 122.0(3) yes
C117 C118 H1181 119.1 no
C119 C118 H1181 118.9 no
C118 C119 C120 121.4(3) yes
C118 C119 C123 120.2(2) yes
C120 C119 C123 118.5(3) yes
C119 C120 C121 117.9(3) yes
C119 C120 H1201 121.2 no
C121 C120 H1201 120.8 no
C120 C121 C122 120.8(3) yes
C120 C121 C124 121.1(3) yes
C122 C121 C124 118.1(3) yes
C121 C122 C117 122.5(3) yes
C121 C122 H1221 118.0 no
C117 C122 H1221 119.5 no
C119 C123 F480 112.84(5) yes
C119 C123 F460 112.97(5) yes
F480 C123 F460 105.65(6) yes
C119 C123 F471 113.05(5) yes
F480 C123 F471 105.84(6) yes
F460 C123 F471 105.84(6) yes
C119 C123 F481 112.96(5) yes
C119 C123 F461 113.03(5) yes
F481 C123 F461 105.90(6) yes
C119 C123 F470 112.83(5) yes
F481 C123 F470 105.71(6) yes
F461 C123 F470 105.76(6) yes
C121 C124 F491 112.65(5) yes
C121 C124 F511 112.63(5) yes
F491 C124 F511 106.16(5) yes
C121 C124 F500 112.64(5) yes
F491 C124 F500 106.13(5) yes
F511 C124 F500 106.08(6) yes
C121 C124 F490 112.64(5) yes
C121 C124 F510 112.64(5) yes
F490 C124 F510 106.12(6) yes
C121 C124 F501 112.65(5) yes
F490 C124 F501 106.12(6) yes
F510 C124 F501 106.12(6) yes
C126 C125 C130 116.1(3) yes
C126 C125 B3 122.1(3) yes
C130 C125 B3 121.3(3) yes
C125 C126 C127 121.8(3) yes
C125 C126 H1261 119.4 no
C127 C126 H1261 118.8 no
C126 C127 C128 121.1(3) yes
C126 C127 C131 120.5(3) yes
C128 C127 C131 118.4(3) yes
C127 C128 C129 118.4(4) yes
C127 C128 H1281 120.6 no
C129 C128 H1281 121.1 no
C128 C129 C130 120.5(4) yes
C128 C129 C132 121.0(4) yes
C130 C129 C132 118.5(5) yes
C129 C130 C125 122.1(4) yes
C129 C130 H1301 118.3 no
C125 C130 H1301 119.7 no
C127 C131 F530 113.37(5) yes
C127 C131 F541 113.41(5) yes
F530 C131 F541 105.34(6) yes
C127 C131 F520 113.35(5) yes
F530 C131 F520 105.26(6) yes
F541 C131 F520 105.30(6) yes
C127 C131 F531 113.39(5) yes
C127 C131 F540 113.36(5) yes
F531 C131 F540 105.30(6) yes
C127 C131 F521 113.37(5) yes
F531 C131 F521 105.30(6) yes
F540 C131 F521 105.30(6) yes
C129 C132 F57 112.0(5) yes
C129 C132 F55 113.4(5) yes
F57 C132 F55 105.3(5) yes
C129 C132 F56 113.5(5) yes
F57 C132 F56 106.6(6) yes
F55 C132 F56 105.4(6) yes
F58 C201 C202 123.15(5) yes
F58 C201 C206 116.86(5) yes
C202 C201 C206 119.99(3) yes
C201 C202 C203 119.99(3) yes
C201 C202 H2021 118.3 no
C203 C202 H2021 121.7 no
C202 C203 C204 119.98(3) yes
C202 C203 H2031 119.9 no
C204 C203 H2031 120.1 no
C203 C204 C205 119.98(3) yes
C203 C204 H2041 120.2 no
C205 C204 H2041 119.8 no
C204 C205 C206 119.99(3) yes
C204 C205 H2051 121.2 no
C206 C205 H2051 118.8 no
F59 C206 C201 116.86(5) yes
F59 C206 C205 123.15(5) yes
C201 C206 C205 119.99(3) yes
F60 C301 C302 123.21(5) yes
F60 C301 C306 116.78(5) yes
C302 C301 C306 120.00(3) yes
C301 C302 C303 119.98(3) yes
C301 C302 H3021 119.5 no
C303 C302 H3021 120.5 no
C302 C303 C304 119.98(3) yes
C302 C303 H3031 120.9 no
C304 C303 H3031 119.1 no
C303 C304 C305 119.99(3) yes
C303 C304 H3041 120.1 no
C305 C304 H3041 119.9 no
C304 C305 C306 120.00(3) yes
C304 C305 H3051 125.1 no
C306 C305 H3051 114.9 no
F61 C306 C305 123.18(6) yes
F61 C306 C301 116.80(6) yes
C305 C306 C301 120.00(3) yes
C1 P1 C22 105.10(19) yes
C1 P1 C16 104.48(19) yes
C22 P1 C16 101.20(17) yes
C1 P1 Rh1 111.30(13) yes
C22 P1 Rh1 116.95(13) yes
C16 P1 Rh1 116.37(13) yes
C3 P2 C10 100.03(17) yes
C3 P2 C4 107.8(2) yes
C10 P2 C4 104.32(18) yes
C3 P2 Rh1 113.64(14) yes
C10 P2 Rh1 116.60(13) yes
C4 P2 Rh1 113.18(13) yes
C36 P3 C28 105.93(17) yes
C36 P3 B1 113.5(2) yes
C28 P3 B1 116.97(19) yes
C36 P3 Rh1 126.21(12) yes
C28 P3 Rh1 118.39(13) yes
B1 P3 Rh1 72.54(14) yes
C44 P4 C52 106.08(18) yes
C44 P4 B2 111.68(19) yes
C52 P4 B2 114.00(19) yes
C44 P4 H41 104.6 no
C52 P4 H41 106.7 no
B2 P4 H41 113.1 no
P3 B1 Rh1 60.95(12) yes
P3 B1 H1 113.6 no
Rh1 B1 H1 116.2 no
P3 B1 H3 109.2 no
Rh1 B1 H3 114.4 no
H1 B1 H3 124.6 no
P3 B1 H2 101.6 no
Rh1 B1 H2 40.8 no
H1 B1 H2 98.1 no
H3 B1 H2 105.9 no
P4 B2 Rh1 121.3(2) yes
P4 B2 H4 101.4 no
Rh1 B2 H4 31.8 no
P4 B2 H6 107.5 no
Rh1 B2 H6 89.1 no
H4 B2 H6 120.1 no
P4 B2 H5 101.9 no
Rh1 B2 H5 123.5 no
H4 B2 H5 111.5 no
H6 B2 H5 112.1 no
C117 B3 C125 103.9(3) yes
C117 B3 C101 112.1(3) yes
C125 B3 C101 113.6(3) yes
C117 B3 C109 112.5(3) yes
C125 B3 C109 112.7(3) yes
C101 B3 C109 102.3(3) yes
B1 Rh1 B2 98.11(14) yes
B1 Rh1 P2 116.18(10) yes
B2 Rh1 P2 97.78(10) yes
B1 Rh1 P3 46.51(10) yes
B2 Rh1 P3 93.59(10) yes
P2 Rh1 P3 160.84(4) yes
B1 Rh1 P1 151.25(11) yes
B2 Rh1 P1 89.07(10) yes
P2 Rh1 P1 90.08(4) yes
P3 Rh1 P1 105.53(4) yes
B1 Rh1 H7 86.9 no
B2 Rh1 H7 173.9 no
P2 Rh1 H7 83.0 no
P3 Rh1 H7 87.3 no
P1 Rh1 H7 84.9 no
B1 Rh1 H4 88.1 no
B2 Rh1 H4 21.1 no
P2 Rh1 H4 85.7 no
P3 Rh1 H4 100.1 no
P1 Rh1 H4 106.3 no
B1 Rh1 H2 28.7 no
B2 Rh1 H2 101.1 no
P2 Rh1 H2 87.5 no
P3 Rh1 H2 75.2 no
P1 Rh1 H2 169.8 no
H7 Rh1 H4 164.1 no
H7 Rh1 H2 85.0 no
H4 Rh1 H2 83.4 no
B2 H4 Rh1 127.1 no
B1 H2 Rh1 110.4 no

loop_
_geom_bond_atom_site_label_1
_geom_bond_atom_site_label_2
_geom_bond_distance
_geom_bond_publ_flag
C401 C402 1.348(3) yes
C401 C406 1.343(3) yes
C401 F62 1.343(6) yes
C402 C403 1.345(3) yes
C402 H4021 0.929 no
C403 C404 1.345(3) yes
C403 H4031 0.928 no
C404 C405 1.347(3) yes
C404 H4041 0.946 no
C405 C406 1.347(3) yes
C405 H4051 0.927 no
C406 F63 1.331(6) yes
F10 C35 1.340(6) yes
F11 C35 1.338(5) yes
F12 C35 1.331(6) yes
F16 C42 1.329(5) yes
F17 C42 1.336(6) yes
F18 C42 1.318(6) yes
F19 C43 1.299(8) yes
F20 C43 1.316(6) yes
F21 C43 1.330(7) yes
F22 C50 1.289(7) yes
F23 C50 1.326(7) yes
F24 C50 1.317(7) yes
F25 C51 1.347(6) yes
F26 C51 1.332(5) yes
F27 C51 1.334(6) yes
F37 C108 1.331(5) yes
F38 C108 1.320(5) yes
F39 C108 1.312(5) yes
F43 C116 1.344(5) yes
F44 C116 1.332(5) yes
F45 C116 1.331(5) yes
F55 C132 1.314(7) yes
F56 C132 1.293(8) yes
F57 C132 1.332(8) yes
F59 C206 1.349(5) yes
F58 C201 1.358(5) yes
F61 C306 1.351(5) yes
F60 C301 1.337(5) yes
C1 C2 1.533(6) yes
C1 P1 1.828(4) yes
C1 H12 0.960 no
C1 H11 0.965 no
C2 C3 1.534(6) yes
C2 H22 0.967 no
C2 H21 0.979 no
C3 P2 1.832(4) yes
C3 H31 0.969 no
C3 H32 0.973 no
C4 C5 1.391(6) yes
C4 C9 1.394(7) yes
C4 P2 1.815(4) yes
C5 C6 1.398(7) yes
C5 H51 0.926 no
C6 C7 1.372(10) yes
C6 H61 0.922 no
C7 C8 1.36(1) yes
C7 H71 0.932 no
C8 C9 1.394(7) yes
C8 H81 0.927 no
C9 H91 0.941 no
C10 C11 1.388(6) yes
C10 C15 1.375(6) yes
C10 P2 1.823(4) yes
C11 C12 1.395(6) yes
C11 H111 0.936 no
C12 C13 1.362(7) yes
C12 H121 0.936 no
C13 C14 1.396(7) yes
C13 H131 0.927 no
C14 C15 1.393(6) yes
C14 H141 0.944 no
C15 H151 0.945 no
C16 C17 1.383(6) yes
C16 C21 1.389(6) yes
C16 P1 1.821(4) yes
C17 C18 1.393(6) yes
C17 H171 0.939 no
C18 C19 1.370(7) yes
C18 H181 0.906 no
C19 C20 1.367(7) yes
C19 H191 0.933 no
C20 C21 1.391(6) yes
C20 H201 0.932 no
C21 H211 0.932 no
C22 C23 1.395(6) yes
C22 C27 1.382(6) yes
C22 P1 1.825(4) yes
C23 C24 1.388(7) yes
C23 H231 0.937 no
C24 C25 1.380(8) yes
C24 H241 0.938 no
C25 C26 1.379(7) yes
C25 H251 0.932 no
C26 C27 1.388(6) yes
C26 H261 0.945 no
C27 H271 0.927 no
C28 C29 1.399(5) yes
C28 C33 1.386(5) yes
C28 P3 1.814(4) yes
C29 C30 1.377(5) yes
C29 H291 0.931 no
C30 C31 1.393(6) yes
C30 C34 1.501(3) yes
C31 C32 1.379(6) yes
C31 H311 0.941 no
C32 C33 1.391(5) yes
C32 C35 1.497(6) yes
C33 H331 0.936 no
C34 F150 1.327(5) yes
C34 F140 1.287(5) yes
C34 F131 1.302(5) yes
C34 F151 1.312(5) yes
C34 F141 1.321(5) yes
C34 F130 1.283(5) yes
C36 C37 1.398(6) yes
C36 C41 1.394(6) yes
C36 P3 1.815(4) yes
C37 C38 1.399(5) yes
C37 H371 0.946 no
C38 C39 1.377(6) yes
C38 C42 1.495(6) yes
C39 C40 1.391(7) yes
C39 H391 0.935 no
C40 C41 1.387(6) yes
C40 C43 1.496(7) yes
C41 H411 0.930 no
C44 C45 1.392(5) yes
C44 C49 1.387(6) yes
C44 P4 1.810(4) yes
C45 C46 1.389(6) yes
C45 H451 0.944 no
C46 C47 1.385(7) yes
C46 C50 1.493(7) yes
C47 C48 1.384(6) yes
C47 H471 0.940 no
C48 C49 1.384(6) yes
C48 C51 1.496(7) yes
C49 H491 0.939 no
C52 C53 1.401(6) yes
C52 C57 1.386(6) yes
C52 P4 1.802(4) yes
C53 C54 1.371(6) yes
C53 H531 0.952 no
C54 C55 1.407(6) yes
C54 C58 1.498(3) yes
C55 C56 1.381(6) yes
C55 H551 0.934 no
C56 C57 1.392(6) yes
C56 C59 1.499(3) yes
C57 H571 0.941 no
C58 F290 1.315(6) yes
C58 F301 1.315(6) yes
C58 F280 1.318(6) yes
C58 F291 1.316(4) yes
C58 F300 1.315(4) yes
C58 F281 1.322(4) yes
C59 F311 1.316(6) yes
C59 F321 1.316(6) yes
C59 F331 1.311(6) yes
C59 F310 1.311(4) yes
C59 F320 1.316(4) yes
C59 F330 1.318(4) yes
C101 C102 1.405(5) yes
C101 C106 1.407(5) yes
C101 B3 1.637(5) yes
C102 C103 1.379(5) yes
C102 H1021 0.931 no
C103 C104 1.386(5) yes
C103 C107 1.507(3) yes
C104 C105 1.380(6) yes
C104 H1041 0.916 no
C105 C106 1.394(5) yes
C105 C108 1.496(5) yes
C106 H1061 0.915 no
C107 F350 1.323(4) yes
C107 F340 1.322(4) yes
C107 F361 1.332(4) yes
C107 F351 1.317(6) yes
C107 F341 1.313(6) yes
C107 F360 1.322(6) yes
C109 C110 1.403(5) yes
C109 C114 1.403(5) yes
C109 B3 1.636(5) yes
C110 C111 1.390(5) yes
C110 H1101 0.928 no
C111 C112 1.386(6) yes
C111 C115 1.502(3) yes
C112 C113 1.381(6) yes
C112 H1121 0.929 no
C113 C114 1.391(5) yes
C113 C116 1.508(6) yes
C114 H1141 0.928 no
C115 F410 1.305(5) yes
C115 F420 1.312(6) yes
C115 F401 1.305(6) yes
C115 F411 1.315(4) yes
C115 F421 1.315(4) yes
C115 F400 1.308(4) yes
C117 C118 1.400(5) yes
C117 C122 1.391(5) yes
C117 B3 1.641(5) yes
C118 C119 1.384(5) yes
C118 H1181 0.924 no
C119 C120 1.383(5) yes
C119 C123 1.498(3) yes
C120 C121 1.368(5) yes
C120 H1201 0.912 no
C121 C122 1.398(5) yes
C121 C124 1.488(3) yes
C122 H1221 0.934 no
C123 F480 1.328(5) yes
C123 F460 1.317(5) yes
C123 F471 1.296(5) yes
C123 F481 1.319(5) yes
C123 F461 1.289(5) yes
C123 F470 1.322(4) yes
C124 F491 1.347(4) yes
C124 F511 1.333(4) yes
C124 F500 1.324(4) yes
C124 F490 1.335(6) yes
C124 F510 1.335(6) yes
C124 F501 1.331(6) yes
C125 C126 1.400(6) yes
C125 C130 1.396(5) yes
C125 B3 1.640(5) yes
C126 C127 1.383(5) yes
C126 H1261 0.927 no
C127 C128 1.390(6) yes
C127 C131 1.494(3) yes
C128 C129 1.374(7) yes
C128 H1281 0.940 no
C129 C130 1.400(6) yes
C129 C132 1.492(7) yes
C130 H1301 0.928 no
C131 F530 1.329(4) yes
C131 F541 1.327(4) yes
C131 F520 1.317(4) yes
C131 F531 1.315(6) yes
C131 F540 1.325(6) yes
C131 F521 1.322(6) yes
C201 C202 1.351(3) yes
C201 C206 1.356(3) yes
C202 C203 1.353(3) yes
C202 H2021 0.929 no
C203 C204 1.352(3) yes
C203 H2031 0.934 no
C204 C205 1.354(3) yes
C204 H2041 0.943 no
C205 C206 1.350(3) yes
C205 H2051 0.937 no
C301 C302 1.351(3) yes
C301 C306 1.345(3) yes
C302 C303 1.346(3) yes
C302 H3021 0.916 no
C303 C304 1.346(3) yes
C303 H3031 0.928 no
C304 C305 1.351(3) yes
C304 H3041 0.935 no
C305 C306 1.345(3) yes
C305 H3051 0.976 no
P1 Rh1 2.2778(10) yes
P2 Rh1 2.3163(9) yes
P3 B1 1.913(4) yes
P3 Rh1 2.3045(10) yes
P4 B2 1.918(4) yes
P4 H41 1.313 no
B1 Rh1 2.515(4) yes
B1 H1 1.101 no
B1 H3 1.128 no
B1 H2 1.291 no
B2 Rh1 2.740(4) yes
B2 H4 1.235 no
B2 H6 1.200 no
B2 H5 1.170 no
Rh1 H7 1.422 no
Rh1 H4 1.812 no
Rh1 H2 1.754 no
